data_7133947
loop_
_publ_author_name
'Koch, Jan Rick'
'Damrath, Mattis'
'Puylaert, Pim'
'Nachtsheim, Boris J.'

_publ_section_title
;
 Synthesis of phosphate stabilised iodanes and their application in
 intramolecular aryl migrations.
;
_journal_issue 98
_journal_name_full 'Chemical communications (Cambridge, England)'
_journal_page_first 14653
_journal_page_last 14655
_journal_paper_doi 10.1039/d4cc04934a
_journal_volume 60
_journal_year 2024
_chemical_formula_moiety 'C16 H18 I O4 P'
_chemical_formula_sum 'C16 H18 I O4 P'
_chemical_formula_weight 432.17
_space_group_crystal_system triclinic
_space_group_IT_number 2
_space_group_name_Hall '-P 1'
_space_group_name_H-M_alt 'P -1'
_atom_sites_solution_hydrogens mixed
_atom_sites_solution_primary dual
_audit_creation_date 2024-04-24
_audit_creation_method
;
Olex2 1.5
(compiled 2024.02.16 svn.r378c4104 for OlexSys, GUI svn.r6928)
;
_audit_update_record
;
2024-04-24 deposited with the CCDC.	2024-11-06 downloaded from the CCDC.
;
_cell_angle_alpha 97.395(2)
_cell_angle_beta 95.008(2)
_cell_angle_gamma 107.951(2)
_cell_formula_units_Z 4
_cell_length_a 10.5418(5)
_cell_length_b 12.7822(5)
_cell_length_c 13.0647(6)
_cell_measurement_reflns_used 9604
_cell_measurement_temperature 100.00
_cell_measurement_theta_max 36.38
_cell_measurement_theta_min 2.20
_cell_volume 1645.70(13)
_computing_molecular_graphics 'Olex2 1.5 (Dolomanov et al., 2009)'
_computing_publication_material 'Olex2 1.5 (Dolomanov et al., 2009)'
_computing_structure_refinement 'SHELXL 2019/3 (Sheldrick, 2015)'
_computing_structure_solution 'SHELXT  (Sheldrick, 2015)'
_diffrn_ambient_temperature 100.00
_diffrn_measured_fraction_theta_full 0.999
_diffrn_measured_fraction_theta_max 0.999
_diffrn_measurement_device 'three-circle diffractometer'
_diffrn_measurement_device_type 'Bruker D8 Venture'
_diffrn_measurement_method '\w and \f scans'
_diffrn_radiation_monochromator 'mirror optics'
_diffrn_radiation_probe x-ray
_diffrn_radiation_type MoK\a
_diffrn_radiation_wavelength 0.71073
_diffrn_reflns_av_R_equivalents 0.0374
_diffrn_reflns_av_unetI/netI 0.0246
_diffrn_reflns_Laue_measured_fraction_full 0.999
_diffrn_reflns_Laue_measured_fraction_max 0.999
_diffrn_reflns_limit_h_max 14
_diffrn_reflns_limit_h_min -14
_diffrn_reflns_limit_k_max 17
_diffrn_reflns_limit_k_min -17
_diffrn_reflns_limit_l_max 17
_diffrn_reflns_limit_l_min -17
_diffrn_reflns_number 48708
_diffrn_reflns_point_group_measured_fraction_full 0.999
_diffrn_reflns_point_group_measured_fraction_max 0.999
_diffrn_reflns_theta_full 25.242
_diffrn_reflns_theta_max 28.324
_diffrn_reflns_theta_min 2.198
_diffrn_source 'microfocus Ims X-ray tube'
_diffrn_source_current 1.0
_diffrn_source_power 0.05
_diffrn_source_type 'Incoatec I\ms'
_diffrn_standards_number 0
_exptl_absorpt_coefficient_mu 2.058
_exptl_absorpt_correction_T_max 0.7471
_exptl_absorpt_correction_T_min 0.6620
_exptl_absorpt_correction_type multi-scan
_exptl_absorpt_process_details
;
SADABS-2016/2 (Bruker,2016/2) was used for absorption correction.
wR2(int) was 0.0953 before and 0.0586 after correction.
The Ratio of minimum to maximum transmission is 0.8861.
The \l/2 correction factor is Not present.
;
_exptl_crystal_colour 'clear colourless'
_exptl_crystal_colour_lustre clear
_exptl_crystal_colour_primary colourless
_exptl_crystal_density_diffrn 1.744
_exptl_crystal_description block
_exptl_crystal_F_000 856
_exptl_crystal_size_max 0.242
_exptl_crystal_size_mid 0.172
_exptl_crystal_size_min 0.107
_refine_diff_density_max 1.807
_refine_diff_density_min -0.786
_refine_diff_density_rms 0.082
_refine_ls_extinction_method none
_refine_ls_goodness_of_fit_ref 1.046
_refine_ls_hydrogen_treatment mixed
_refine_ls_matrix_type full
_refine_ls_number_parameters 413
_refine_ls_number_reflns 8194
_refine_ls_number_restraints 0
_refine_ls_restrained_S_all 1.046
_refine_ls_R_factor_all 0.0215
_refine_ls_R_factor_gt 0.0198
_refine_ls_shift/su_max 0.004
_refine_ls_shift/su_mean 0.000
_refine_ls_structure_factor_coef Fsqd
_refine_ls_weighting_details 'w=1/[\s^2^(Fo^2^)+(0.0165P)^2^+1.7773P] where P=(Fo^2^+2Fc^2^)/3'
_refine_ls_weighting_scheme calc
_refine_ls_wR_factor_gt 0.0477
_refine_ls_wR_factor_ref 0.0486
_reflns_Friedel_coverage 0.000
_reflns_number_gt 7700
_reflns_number_total 8194
_reflns_threshold_expression 'I > 2\s(I)'
_cod_data_source_file d4cc04934a2.cif
_cod_data_source_block kochjr230113_0m
_cod_depositor_comments 'Adding full bibliography for 7133947--7133948.cif.'
_cod_database_code 7133947
_shelx_shelxl_version_number 2019/3
_shelx_space_group_comment
;
The symmetry employed for this shelxl refinement is uniquely defined
by the following loop, which should always be used as a source of
symmetry information in preference to the above space-group names.
They are only intended as comments.
;
_olex2_refinement_description
;
1. Fixed Uiso
 At 1.2 times of:
  All C(H) groups
 At 1.5 times of:
  All C(H,H,H) groups
2.a Aromatic/amide H refined with riding coordinates:
 C6(H6), C22(H22), C4(H4), C19(H19), C20(H20), C11(H11), C27(H27), C3(H3),
 C9(H9), C25(H25)
2.b Idealised Me refined as rotating group:
 C14(H14A,H14B,H14C), C13(H13A,H13B,H13C), C29(H29A,H29B,H29C), C32(H32A,H32B,
 H32C), C16(H16A,H16B,H16C), C30(H30A,H30B,H30C), C31(H31A,H31B,H31C), C15(H15A,
 H15B,H15C)
;
_olex2_submission_special_instructions 'No special instructions were received'

loop_
_space_group_symop_operation_xyz
'x, y, z'
'-x, -y, -z'

loop_
_atom_site_label
_atom_site_type_symbol
_atom_site_fract_x
_atom_site_fract_y
_atom_site_fract_z
_atom_site_U_iso_or_equiv
_atom_site_adp_type
_atom_site_occupancy
_atom_site_site_symmetry_order
_atom_site_calc_flag
_atom_site_refinement_flags_posn
_atom_site_refinement_flags_adp
_atom_site_refinement_flags_occupancy
_atom_site_disorder_assembly
_atom_site_disorder_group
I1 I 0.37703(2) 0.04070(2) 1.08128(2) 0.01096(3) Uani 1 1 d . . . . .
I2 I 0.61018(2) 0.44481(2) 1.38082(2) 0.01119(3) Uani 1 1 d . . . . .
P2 P 0.46056(5) 0.29783(4) 1.58083(4) 0.01140(9) Uani 1 1 d . . . . .
P1 P 0.49059(5) 0.19083(4) 0.86433(4) 0.01155(9) Uani 1 1 d . . . . .
O7 O 0.40658(13) 0.32179(11) 1.48058(10) 0.0160(3) Uani 1 1 d . . . . .
O6 O 0.40242(13) 0.17060(10) 1.58504(11) 0.0143(3) Uani 1 1 d . . . . .
O4 O 0.57208(13) 0.16487(11) 0.95103(11) 0.0165(3) Uani 1 1 d . . . . .
O5 O 0.62283(12) 0.32129(10) 1.57964(10) 0.0119(2) Uani 1 1 d . . . . .
O8 O 0.45578(13) 0.36899(11) 1.68049(10) 0.0152(3) Uani 1 1 d . . . . .
O2 O 0.54531(14) 0.31861(11) 0.85802(11) 0.0143(3) Uani 1 1 d . . . . .
O1 O 0.34032(12) 0.17316(10) 0.89865(10) 0.0119(2) Uani 1 1 d . . . . .
O3 O 0.46279(14) 0.11896(11) 0.76008(10) 0.0172(3) Uani 1 1 d . . . . .
C7 C 0.22424(17) -0.02689(14) 1.17103(13) 0.0107(3) Uani 1 1 d . . . . .
C1 C 0.32694(17) 0.18871(14) 1.08300(14) 0.0115(3) Uani 1 1 d . . . . .
C6 C 0.29785(18) 0.24164(15) 1.17368(14) 0.0132(3) Uani 1 1 d . . . . .
H6 H 0.297668 0.210030 1.235636 0.016 Uiso 1 1 calc R U . . .
C23 C 0.78038(17) 0.51605(14) 1.30819(14) 0.0113(3) Uani 1 1 d . . . . .
C21 C 0.76468(19) 0.16532(15) 1.33383(15) 0.0161(4) Uani 1 1 d . . . . .
C5 C 0.26912(17) 0.34054(15) 1.17354(14) 0.0128(3) Uani 1 1 d . . . . .
C12 C 0.25403(18) -0.00014(14) 1.27918(14) 0.0122(3) Uani 1 1 d . . . . .
C22 C 0.72764(19) 0.25882(15) 1.32285(14) 0.0146(3) Uani 1 1 d . . . . .
H22 H 0.737384 0.289112 1.260186 0.018 Uiso 1 1 calc R U . . .
C4 C 0.27237(18) 0.38531(15) 1.08138(15) 0.0148(3) Uani 1 1 d . . . . .
H4 H 0.255915 0.454236 1.080672 0.018 Uiso 1 1 calc R U . . .
C17 C 0.67619(17) 0.30857(14) 1.40329(14) 0.0114(3) Uani 1 1 d . . . . .
C28 C 0.76944(18) 0.49324(14) 1.19963(14) 0.0128(3) Uani 1 1 d . . . . .
C19 C 0.69746(18) 0.17273(15) 1.50677(14) 0.0136(3) Uani 1 1 d . . . . .
H19 H 0.687202 0.142379 1.569372 0.016 Uiso 1 1 calc R U . . .
C20 C 0.74656(19) 0.12185(15) 1.42613(15) 0.0159(4) Uani 1 1 d . . . . .
H20 H 0.768226 0.056218 1.433939 0.019 Uiso 1 1 calc R U . . .
C11 C 0.14608(19) -0.03473(16) 1.33500(14) 0.0154(3) Uani 1 1 d . . . . .
H11 H 0.161486 -0.015343 1.408749 0.018 Uiso 1 1 calc R U . . .
C27 C 0.88659(19) 0.53604(15) 1.15561(15) 0.0152(3) Uani 1 1 d . . . . .
H27 H 0.883049 0.521635 1.082068 0.018 Uiso 1 1 calc R U . . .
C3 C 0.29910(18) 0.33129(15) 0.99098(14) 0.0135(3) Uani 1 1 d . . . . .
H3 H 0.299298 0.362680 0.928899 0.016 Uiso 1 1 calc R U . . .
C8 C 0.09661(18) -0.08925(15) 1.11827(14) 0.0141(3) Uani 1 1 d . . . . .
C18 C 0.66335(17) 0.26757(14) 1.49639(14) 0.0112(3) Uani 1 1 d . . . . .
C14 C 0.0675(2) -0.12190(19) 1.00141(16) 0.0235(4) Uani 1 1 d . . . . .
H14A H 0.085822 -0.054599 0.969129 0.035 Uiso 1 1 calc R U . . .
H14B H -0.027170 -0.167444 0.981588 0.035 Uiso 1 1 calc R U . . .
H14C H 0.125041 -0.164869 0.977574 0.035 Uiso 1 1 calc R U . . .
C24 C 0.90040(18) 0.57863(15) 1.37231(14) 0.0138(3) Uani 1 1 d . . . . .
C2 C 0.32555(17) 0.23151(14) 0.99086(13) 0.0107(3) Uani 1 1 d . . . . .
C13 C 0.2350(2) 0.39781(17) 1.27081(15) 0.0191(4) Uani 1 1 d . . . . .
H13A H 0.139067 0.389855 1.261844 0.029 Uiso 1 1 calc R U . . .
H13B H 0.288411 0.477100 1.283276 0.029 Uiso 1 1 calc R U . . .
H13C H 0.255511 0.363607 1.330408 0.029 Uiso 1 1 calc R U . . .
C29 C 0.8221(3) 0.11212(18) 1.24791(17) 0.0272(5) Uani 1 1 d . . . . .
H29A H 0.818852 0.149204 1.187040 0.041 Uiso 1 1 calc R U . . .
H29B H 0.769158 0.032944 1.228891 0.041 Uiso 1 1 calc R U . . .
H29C H 0.915671 0.119580 1.271832 0.041 Uiso 1 1 calc R U . . .
C32 C 0.63953(19) 0.42722(17) 1.13061(15) 0.0193(4) Uani 1 1 d . . . . .
H32A H 0.605768 0.352706 1.149386 0.029 Uiso 1 1 calc R U . . .
H32B H 0.655631 0.420574 1.057671 0.029 Uiso 1 1 calc R U . . .
H32C H 0.572833 0.465497 1.139955 0.029 Uiso 1 1 calc R U . . .
C10 C 0.01677(19) -0.09643(16) 1.28728(16) 0.0168(4) Uani 1 1 d . . . . .
C9 C -0.00526(18) -0.12354(16) 1.17903(16) 0.0173(4) Uani 1 1 d . . . . .
H9 H -0.092922 -0.166935 1.145750 0.021 Uiso 1 1 calc R U . . .
C16 C 0.39299(19) 0.06025(16) 1.33620(15) 0.0164(4) Uani 1 1 d . . . . .
H16A H 0.453368 0.018100 1.317382 0.025 Uiso 1 1 calc R U . . .
H16B H 0.389854 0.067444 1.411456 0.025 Uiso 1 1 calc R U . . .
H16C H 0.426324 0.134567 1.316938 0.025 Uiso 1 1 calc R U . . .
C26 C 1.00855(18) 0.59909(15) 1.21546(15) 0.0149(3) Uani 1 1 d . . . . .
C30 C 0.9095(2) 0.60487(18) 1.48921(16) 0.0222(4) Uani 1 1 d . . . . .
H30A H 0.846224 0.644418 1.507061 0.033 Uiso 1 1 calc R U . . .
H30B H 1.001290 0.651889 1.518412 0.033 Uiso 1 1 calc R U . . .
H30C H 0.887067 0.535337 1.518084 0.033 Uiso 1 1 calc R U . . .
C25 C 1.01304(18) 0.61902(16) 1.32322(15) 0.0165(4) Uani 1 1 d . . . . .
H25 H 1.096010 0.661729 1.364595 0.020 Uiso 1 1 calc R U . . .
C31 C 1.1332(2) 0.64593(18) 1.16637(18) 0.0232(4) Uani 1 1 d . . . . .
H31A H 1.202045 0.614248 1.190041 0.035 Uiso 1 1 calc R U . . .
H31B H 1.167194 0.727176 1.186651 0.035 Uiso 1 1 calc R U . . .
H31C H 1.111684 0.626900 1.090393 0.035 Uiso 1 1 calc R U . . .
C15 C -0.0972(2) -0.13470(19) 1.34969(19) 0.0270(5) Uani 1 1 d . . . . .
H15A H -0.062224 -0.117363 1.424032 0.041 Uiso 1 1 calc R U . . .
H15B H -0.141004 -0.215350 1.329663 0.041 Uiso 1 1 calc R U . . .
H15C H -0.162827 -0.096323 1.336043 0.041 Uiso 1 1 calc R U . . .
H6A H 0.424(3) 0.152(2) 1.642(2) 0.043(9) Uiso 1 1 d . . . . .
H2 H 0.515(3) 0.330(3) 0.807(3) 0.056(11) Uiso 1 1 d . . . . .

loop_
_atom_site_aniso_label
_atom_site_aniso_U_11
_atom_site_aniso_U_22
_atom_site_aniso_U_33
_atom_site_aniso_U_23
_atom_site_aniso_U_13
_atom_site_aniso_U_12
I1 0.01206(5) 0.01022(5) 0.01268(6) 0.00419(4) 0.00551(4) 0.00463(4)
I2 0.01188(5) 0.01020(5) 0.01320(6) 0.00474(4) 0.00445(4) 0.00415(4)
P2 0.0125(2) 0.0109(2) 0.0119(2) 0.00353(16) 0.00452(16) 0.00396(16)
P1 0.0136(2) 0.0110(2) 0.0115(2) 0.00330(16) 0.00442(16) 0.00480(16)
O7 0.0155(6) 0.0181(6) 0.0163(7) 0.0067(5) 0.0028(5) 0.0062(5)
O6 0.0179(6) 0.0114(6) 0.0130(6) 0.0031(5) 0.0044(5) 0.0028(5)
O4 0.0170(6) 0.0167(6) 0.0179(7) 0.0062(5) 0.0027(5) 0.0070(5)
O5 0.0127(6) 0.0128(6) 0.0100(6) 0.0007(5) 0.0026(5) 0.0040(5)
O8 0.0210(7) 0.0138(6) 0.0139(6) 0.0038(5) 0.0068(5) 0.0083(5)
O2 0.0168(6) 0.0113(6) 0.0153(7) 0.0049(5) 0.0049(5) 0.0034(5)
O1 0.0117(6) 0.0126(6) 0.0103(6) 0.0001(5) 0.0021(5) 0.0029(5)
O3 0.0268(7) 0.0132(6) 0.0139(6) 0.0027(5) 0.0079(5) 0.0080(5)
C7 0.0112(7) 0.0105(7) 0.0114(8) 0.0037(6) 0.0049(6) 0.0032(6)
C1 0.0110(7) 0.0091(7) 0.0142(8) 0.0018(6) 0.0023(6) 0.0030(6)
C6 0.0139(8) 0.0137(8) 0.0121(8) 0.0023(6) 0.0026(6) 0.0045(6)
C23 0.0113(8) 0.0100(7) 0.0133(8) 0.0049(6) 0.0042(6) 0.0026(6)
C21 0.0197(9) 0.0132(8) 0.0158(9) 0.0009(7) 0.0049(7) 0.0056(7)
C5 0.0129(8) 0.0134(8) 0.0118(8) 0.0008(6) 0.0011(6) 0.0045(6)
C12 0.0147(8) 0.0120(8) 0.0113(8) 0.0019(6) 0.0010(6) 0.0065(6)
C22 0.0195(9) 0.0127(8) 0.0125(8) 0.0032(6) 0.0053(7) 0.0052(7)
C4 0.0169(8) 0.0128(8) 0.0154(9) 0.0024(7) 0.0007(7) 0.0061(7)
C17 0.0126(8) 0.0085(7) 0.0135(8) 0.0027(6) 0.0023(6) 0.0034(6)
C28 0.0136(8) 0.0119(8) 0.0130(8) 0.0038(6) 0.0014(6) 0.0035(6)
C19 0.0158(8) 0.0139(8) 0.0107(8) 0.0033(6) 0.0008(6) 0.0043(7)
C20 0.0198(9) 0.0132(8) 0.0164(9) 0.0029(7) 0.0018(7) 0.0077(7)
C11 0.0209(9) 0.0199(9) 0.0107(8) 0.0061(7) 0.0053(7) 0.0118(7)
C27 0.0173(8) 0.0166(8) 0.0129(8) 0.0050(7) 0.0030(7) 0.0060(7)
C3 0.0140(8) 0.0140(8) 0.0133(8) 0.0043(6) 0.0010(6) 0.0049(7)
C8 0.0131(8) 0.0160(8) 0.0129(8) 0.0029(7) 0.0006(7) 0.0042(7)
C18 0.0091(7) 0.0117(8) 0.0113(8) -0.0001(6) 0.0016(6) 0.0018(6)
C14 0.0200(9) 0.0306(11) 0.0134(9) 0.0000(8) -0.0016(7) 0.0013(8)
C24 0.0148(8) 0.0119(8) 0.0144(9) 0.0015(6) 0.0019(7) 0.0042(7)
C2 0.0092(7) 0.0116(8) 0.0101(8) 0.0000(6) 0.0021(6) 0.0022(6)
C13 0.0254(10) 0.0200(9) 0.0151(9) 0.0004(7) 0.0051(7) 0.0125(8)
C29 0.0444(13) 0.0212(10) 0.0241(11) 0.0052(8) 0.0179(10) 0.0179(10)
C32 0.0170(9) 0.0223(9) 0.0140(9) 0.0048(7) -0.0017(7) -0.0001(7)
C10 0.0160(8) 0.0195(9) 0.0209(10) 0.0101(7) 0.0094(7) 0.0097(7)
C9 0.0109(8) 0.0186(9) 0.0210(10) 0.0046(7) 0.0019(7) 0.0023(7)
C16 0.0168(9) 0.0176(9) 0.0130(8) -0.0006(7) -0.0024(7) 0.0053(7)
C26 0.0126(8) 0.0152(8) 0.0198(9) 0.0071(7) 0.0059(7) 0.0059(7)
C30 0.0221(10) 0.0244(10) 0.0146(9) -0.0010(7) 0.0002(7) 0.0021(8)
C25 0.0106(8) 0.0164(8) 0.0198(9) 0.0016(7) 0.0000(7) 0.0015(7)
C31 0.0168(9) 0.0244(10) 0.0316(12) 0.0089(8) 0.0115(8) 0.0074(8)
C15 0.0237(10) 0.0323(11) 0.0341(12) 0.0172(9) 0.0197(9) 0.0131(9)

loop_
_atom_type_symbol
_atom_type_description
_atom_type_scat_dispersion_real
_atom_type_scat_dispersion_imag
_atom_type_scat_source
C C 0.0033 0.0016 'International Tables Vol C Tables 4.2.6.8 and 6.1.1.4'
H H 0.0000 0.0000 'International Tables Vol C Tables 4.2.6.8 and 6.1.1.4'
I I -0.4742 1.8119 'International Tables Vol C Tables 4.2.6.8 and 6.1.1.4'
O O 0.0106 0.0060 'International Tables Vol C Tables 4.2.6.8 and 6.1.1.4'
P P 0.1023 0.0942 'International Tables Vol C Tables 4.2.6.8 and 6.1.1.4'

loop_
_exptl_crystal_face_index_h
_exptl_crystal_face_index_k
_exptl_crystal_face_index_l
_exptl_crystal_face_perp_dist
-4.00 -1.00 0.00 0.0440
-4.00 0.00 1.00 0.0420
-4.00 -1.00 3.00 0.0500
-3.00 1.00 0.00 0.0390
-3.00 -2.00 4.00 0.0580
-3.00 1.00 2.00 0.0430
-3.00 4.00 0.00 0.0380
-3.00 2.00 3.00 0.0400
-3.00 4.00 3.00 0.0410
-2.00 -3.00 3.00 0.0720
-2.00 1.00 -2.00 0.0380
-2.00 1.00 -1.00 0.0400
-2.00 -1.00 2.00 0.0560
-2.00 0.00 1.00 0.0430
-2.00 -1.00 3.00 0.0580
-2.00 3.00 -1.00 0.0340
-2.00 4.00 -1.00 0.0320
-1.00 0.00 0.00 0.0410
-1.00 -3.00 4.00 0.0630
-1.00 1.00 0.00 0.0400
-1.00 2.00 -1.00 0.0320
-1.00 -2.00 4.00 0.0610
-1.00 0.00 2.00 0.0530
-1.00 1.00 1.00 0.0380
-1.00 4.00 -1.00 0.0350
-1.00 0.00 4.00 0.0610
-1.00 3.00 2.00 0.0590
0.00 1.00 -1.00 0.0250
1.00 2.00 -2.00 0.0440
1.00 3.00 -4.00 0.0330
1.00 -2.00 2.00 0.0840
1.00 -3.00 3.00 0.0780
1.00 -3.00 -2.00 0.1190
2.00 2.00 -1.00 0.0660
2.00 -4.00 1.00 0.0980
2.00 0.00 3.00 0.1020
3.00 1.00 -3.00 0.0530
3.00 -3.00 2.00 0.0840
3.00 -4.00 0.00 0.0940
3.00 -4.00 -2.00 0.1000
3.00 -3.00 -4.00 0.1000
4.00 1.00 1.00 0.0900
4.00 -1.00 -1.00 0.0730

loop_
_geom_angle_atom_site_label_1
_geom_angle_atom_site_label_2
_geom_angle_atom_site_label_3
_geom_angle
_geom_angle_site_symmetry_1
_geom_angle_site_symmetry_3
_geom_angle_publ_flag
C7 I1 C1 92.37(7) . . ?
C17 I2 C23 91.07(7) . . ?
O7 P2 O6 109.94(8) . . ?
O7 P2 O5 107.21(7) . . ?
O7 P2 O8 118.66(8) . . ?
O6 P2 O5 104.37(7) . . ?
O8 P2 O6 112.39(8) . . ?
O8 P2 O5 102.89(7) . . ?
O4 P1 O2 110.06(8) . . ?
O4 P1 O1 106.71(7) . . ?
O2 P1 O1 103.75(7) . . ?
O3 P1 O4 118.66(8) . . ?
O3 P1 O2 112.66(8) . . ?
O3 P1 O1 103.50(7) . . ?
P2 O6 H6A 115(2) . . ?
C18 O5 P2 118.04(11) . . ?
P1 O2 H2 110(3) . . ?
C2 O1 P1 120.13(11) . . ?
C12 C7 I1 118.01(12) . . ?
C12 C7 C8 123.98(16) . . ?
C8 C7 I1 117.85(13) . . ?
C6 C1 I1 121.14(13) . . ?
C2 C1 I1 117.44(12) . . ?
C2 C1 C6 121.42(16) . . ?
C1 C6 H6 120.0 . . ?
C5 C6 C1 120.02(17) . . ?
C5 C6 H6 120.0 . . ?
C28 C23 I2 118.53(13) . . ?
C28 C23 C24 123.57(16) . . ?
C24 C23 I2 117.80(13) . . ?
C22 C21 C20 118.26(17) . . ?
C22 C21 C29 120.63(18) . . ?
C20 C21 C29 121.11(17) . . ?
C6 C5 C4 118.31(16) . . ?
C6 C5 C13 120.59(17) . . ?
C4 C5 C13 121.10(16) . . ?
C7 C12 C16 124.03(16) . . ?
C11 C12 C7 116.06(16) . . ?
C11 C12 C16 119.90(16) . . ?
C21 C22 H22 119.8 . . ?
C21 C22 C17 120.34(17) . . ?
C17 C22 H22 119.8 . . ?
C5 C4 H4 119.3 . . ?
C3 C4 C5 121.37(17) . . ?
C3 C4 H4 119.3 . . ?
C22 C17 I2 119.39(13) . . ?
C18 C17 I2 119.46(13) . . ?
C18 C17 C22 121.11(16) . . ?
C23 C28 C32 123.47(16) . . ?
C27 C28 C23 116.50(16) . . ?
C27 C28 C32 120.03(16) . . ?
C20 C19 H19 119.8 . . ?
C18 C19 H19 119.8 . . ?
C18 C19 C20 120.32(17) . . ?
C21 C20 H20 119.4 . . ?
C19 C20 C21 121.22(17) . . ?
C19 C20 H20 119.4 . . ?
C12 C11 H11 118.6 . . ?
C10 C11 C12 122.72(17) . . ?
C10 C11 H11 118.6 . . ?
C28 C27 H27 118.8 . . ?
C26 C27 C28 122.42(17) . . ?
C26 C27 H27 118.8 . . ?
C4 C3 H3 119.9 . . ?
C4 C3 C2 120.19(17) . . ?
C2 C3 H3 119.9 . . ?
C7 C8 C14 123.29(16) . . ?
C9 C8 C7 116.73(17) . . ?
C9 C8 C14 119.96(17) . . ?
O5 C18 C17 121.65(16) . . ?
O5 C18 C19 119.63(16) . . ?
C19 C18 C17 118.67(16) . . ?
C8 C14 H14A 109.5 . . ?
C8 C14 H14B 109.5 . . ?
C8 C14 H14C 109.5 . . ?
H14A C14 H14B 109.5 . . ?
H14A C14 H14C 109.5 . . ?
H14B C14 H14C 109.5 . . ?
C23 C24 C30 122.84(17) . . ?
C25 C24 C23 116.86(17) . . ?
C25 C24 C30 120.28(17) . . ?
O1 C2 C1 121.33(15) . . ?
O1 C2 C3 119.87(16) . . ?
C1 C2 C3 118.63(16) . . ?
C5 C13 H13A 109.5 . . ?
C5 C13 H13B 109.5 . . ?
C5 C13 H13C 109.5 . . ?
H13A C13 H13B 109.5 . . ?
H13A C13 H13C 109.5 . . ?
H13B C13 H13C 109.5 . . ?
C21 C29 H29A 109.5 . . ?
C21 C29 H29B 109.5 . . ?
C21 C29 H29C 109.5 . . ?
H29A C29 H29B 109.5 . . ?
H29A C29 H29C 109.5 . . ?
H29B C29 H29C 109.5 . . ?
C28 C32 H32A 109.5 . . ?
C28 C32 H32B 109.5 . . ?
C28 C32 H32C 109.5 . . ?
H32A C32 H32B 109.5 . . ?
H32A C32 H32C 109.5 . . ?
H32B C32 H32C 109.5 . . ?
C11 C10 C9 118.28(17) . . ?
C11 C10 C15 121.56(19) . . ?
C9 C10 C15 120.16(18) . . ?
C8 C9 C10 122.15(17) . . ?
C8 C9 H9 118.9 . . ?
C10 C9 H9 118.9 . . ?
C12 C16 H16A 109.5 . . ?
C12 C16 H16B 109.5 . . ?
C12 C16 H16C 109.5 . . ?
H16A C16 H16B 109.5 . . ?
H16A C16 H16C 109.5 . . ?
H16B C16 H16C 109.5 . . ?
C27 C26 C25 118.39(17) . . ?
C27 C26 C31 121.59(18) . . ?
C25 C26 C31 120.02(17) . . ?
C24 C30 H30A 109.5 . . ?
C24 C30 H30B 109.5 . . ?
C24 C30 H30C 109.5 . . ?
H30A C30 H30B 109.5 . . ?
H30A C30 H30C 109.5 . . ?
H30B C30 H30C 109.5 . . ?
C24 C25 C26 122.26(17) . . ?
C24 C25 H25 118.9 . . ?
C26 C25 H25 118.9 . . ?
C26 C31 H31A 109.5 . . ?
C26 C31 H31B 109.5 . . ?
C26 C31 H31C 109.5 . . ?
H31A C31 H31B 109.5 . . ?
H31A C31 H31C 109.5 . . ?
H31B C31 H31C 109.5 . . ?
C10 C15 H15A 109.5 . . ?
C10 C15 H15B 109.5 . . ?
C10 C15 H15C 109.5 . . ?
H15A C15 H15B 109.5 . . ?
H15A C15 H15C 109.5 . . ?
H15B C15 H15C 109.5 . . ?

loop_
_geom_bond_atom_site_label_1
_geom_bond_atom_site_label_2
_geom_bond_distance
_geom_bond_site_symmetry_2
_geom_bond_publ_flag
I1 C7 2.1091(17) . ?
I1 C1 2.1133(17) . ?
I2 C23 2.1121(17) . ?
I2 C17 2.1086(17) . ?
P2 O7 1.4878(14) . ?
P2 O6 1.5614(13) . ?
P2 O5 1.6450(13) . ?
P2 O8 1.5033(13) . ?
P1 O4 1.4946(14) . ?
P1 O2 1.5715(13) . ?
P1 O1 1.6404(13) . ?
P1 O3 1.4923(14) . ?
O6 H6A 0.84(3) . ?
O5 C18 1.381(2) . ?
O2 H2 0.77(4) . ?
O1 C2 1.380(2) . ?
C7 C12 1.394(2) . ?
C7 C8 1.399(2) . ?
C1 C6 1.393(2) . ?
C1 C2 1.386(2) . ?
C6 H6 0.9500 . ?
C6 C5 1.388(2) . ?
C23 C28 1.398(2) . ?
C23 C24 1.400(2) . ?
C21 C22 1.387(3) . ?
C21 C20 1.395(3) . ?
C21 C29 1.505(3) . ?
C5 C4 1.397(3) . ?
C5 C13 1.511(2) . ?
C12 C11 1.393(2) . ?
C12 C16 1.504(2) . ?
C22 H22 0.9500 . ?
C22 C17 1.394(2) . ?
C4 H4 0.9500 . ?
C4 C3 1.385(3) . ?
C17 C18 1.386(2) . ?
C28 C27 1.394(2) . ?
C28 C32 1.509(2) . ?
C19 H19 0.9500 . ?
C19 C20 1.388(3) . ?
C19 C18 1.385(2) . ?
C20 H20 0.9500 . ?
C11 H11 0.9500 . ?
C11 C10 1.390(3) . ?
C27 H27 0.9500 . ?
C27 C26 1.392(3) . ?
C3 H3 0.9500 . ?
C3 C2 1.387(2) . ?
C8 C14 1.508(3) . ?
C8 C9 1.387(3) . ?
C14 H14A 0.9800 . ?
C14 H14B 0.9800 . ?
C14 H14C 0.9800 . ?
C24 C30 1.509(3) . ?
C24 C25 1.389(3) . ?
C13 H13A 0.9800 . ?
C13 H13B 0.9800 . ?
C13 H13C 0.9800 . ?
C29 H29A 0.9800 . ?
C29 H29B 0.9800 . ?
C29 H29C 0.9800 . ?
C32 H32A 0.9800 . ?
C32 H32B 0.9800 . ?
C32 H32C 0.9800 . ?
C10 C9 1.393(3) . ?
C10 C15 1.503(3) . ?
C9 H9 0.9500 . ?
C16 H16A 0.9800 . ?
C16 H16B 0.9800 . ?
C16 H16C 0.9800 . ?
C26 C25 1.392(3) . ?
C26 C31 1.503(3) . ?
C30 H30A 0.9800 . ?
C30 H30B 0.9800 . ?
C30 H30C 0.9800 . ?
C25 H25 0.9500 . ?
C31 H31A 0.9800 . ?
C31 H31B 0.9800 . ?
C31 H31C 0.9800 . ?
C15 H15A 0.9800 . ?
C15 H15B 0.9800 . ?
C15 H15C 0.9800 . ?

loop_
_geom_torsion_atom_site_label_1
_geom_torsion_atom_site_label_2
_geom_torsion_atom_site_label_3
_geom_torsion_atom_site_label_4
_geom_torsion
_geom_torsion_site_symmetry_1
_geom_torsion_site_symmetry_2
_geom_torsion_site_symmetry_3
_geom_torsion_site_symmetry_4
_geom_torsion_publ_flag
I1 C7 C12 C11 172.19(13) . . . . ?
I1 C7 C12 C16 -9.0(2) . . . . ?
I1 C7 C8 C14 7.6(2) . . . . ?
I1 C7 C8 C9 -173.88(13) . . . . ?
I1 C1 C6 C5 178.09(13) . . . . ?
I1 C1 C2 O1 7.6(2) . . . . ?
I1 C1 C2 C3 -177.07(13) . . . . ?
I2 C23 C28 C27 -175.96(13) . . . . ?
I2 C23 C28 C32 4.7(2) . . . . ?
I2 C23 C24 C30 -5.3(2) . . . . ?
I2 C23 C24 C25 176.21(13) . . . . ?
I2 C17 C18 O5 -7.6(2) . . . . ?
I2 C17 C18 C19 175.03(13) . . . . ?
P2 O5 C18 C17 82.82(18) . . . . ?
P2 O5 C18 C19 -99.82(17) . . . . ?
P1 O1 C2 C1 -90.46(18) . . . . ?
P1 O1 C2 C3 94.25(17) . . . . ?
O7 P2 O5 C18 -54.00(14) . . . . ?
O6 P2 O5 C18 62.61(14) . . . . ?
O4 P1 O1 C2 56.81(14) . . . . ?
O8 P2 O5 C18 -179.87(12) . . . . ?
O2 P1 O1 C2 -59.44(14) . . . . ?
O3 P1 O1 C2 -177.25(13) . . . . ?
C7 C12 C11 C10 2.7(3) . . . . ?
C7 C8 C9 C10 0.9(3) . . . . ?
C1 C6 C5 C4 -1.0(3) . . . . ?
C1 C6 C5 C13 178.93(17) . . . . ?
C6 C1 C2 O1 -173.07(15) . . . . ?
C6 C1 C2 C3 2.3(3) . . . . ?
C6 C5 C4 C3 2.1(3) . . . . ?
C23 C28 C27 C26 -0.5(3) . . . . ?
C23 C24 C25 C26 0.1(3) . . . . ?
C21 C22 C17 I2 -176.42(14) . . . . ?
C21 C22 C17 C18 1.3(3) . . . . ?
C5 C4 C3 C2 -1.1(3) . . . . ?
C12 C7 C8 C14 -177.11(18) . . . . ?
C12 C7 C8 C9 1.4(3) . . . . ?
C12 C11 C10 C9 -0.6(3) . . . . ?
C12 C11 C10 C15 178.69(18) . . . . ?
C22 C21 C20 C19 -2.3(3) . . . . ?
C22 C17 C18 O5 174.69(16) . . . . ?
C22 C17 C18 C19 -2.7(3) . . . . ?
C4 C3 C2 O1 174.28(16) . . . . ?
C4 C3 C2 C1 -1.1(3) . . . . ?
C28 C23 C24 C30 178.41(18) . . . . ?
C28 C23 C24 C25 -0.1(3) . . . . ?
C28 C27 C26 C25 0.5(3) . . . . ?
C28 C27 C26 C31 -179.06(17) . . . . ?
C20 C21 C22 C17 1.2(3) . . . . ?
C20 C19 C18 O5 -175.88(16) . . . . ?
C20 C19 C18 C17 1.6(3) . . . . ?
C11 C10 C9 C8 -1.2(3) . . . . ?
C27 C26 C25 C24 -0.3(3) . . . . ?
C8 C7 C12 C11 -3.1(3) . . . . ?
C8 C7 C12 C16 175.73(17) . . . . ?
C18 C19 C20 C21 1.0(3) . . . . ?
C14 C8 C9 C10 179.41(18) . . . . ?
C24 C23 C28 C27 0.3(3) . . . . ?
C24 C23 C28 C32 -179.06(17) . . . . ?
C2 C1 C6 C5 -1.2(3) . . . . ?
C13 C5 C4 C3 -177.79(17) . . . . ?
C29 C21 C22 C17 -179.14(19) . . . . ?
C29 C21 C20 C19 178.01(19) . . . . ?
C32 C28 C27 C26 178.87(17) . . . . ?
C16 C12 C11 C10 -176.19(17) . . . . ?
C30 C24 C25 C26 -178.48(18) . . . . ?
C31 C26 C25 C24 179.31(18) . . . . ?
C15 C10 C9 C8 179.44(18) . . . . ?
